data_1521322
loop_
_publ_author_name
'Millange, F.'
'Suard, E.'
'Caignaert, V.'
'Raveau, B.'

_publ_section_title
;
 Y Ba Mn2 O5 : crystal and magnetic structure reinvestigation
;
_journal_name_full 'Materials Research Bulletin'
_journal_page_first 1
_journal_page_last 9
_journal_volume 34
_journal_year 1999
_chemical_formula_sum 'Ba Mn2 O5 Y'
_chemical_name_systematic 'Y Ba Mn2 O5'
_space_group_IT_number 129
_symmetry_space_group_name_Hall '-P 4a 2a'
_symmetry_space_group_name_H-M 'P 4/n m m :2'
_cell_angle_alpha 90
_cell_angle_beta 90
_cell_angle_gamma 90
_cell_formula_units_Z 2
_cell_length_a 5.5471
_cell_length_b 5.5471
_cell_length_c 7.6498
_cell_volume 235.387
_citation_journal_id_ASTM MRBUAC
_cod_data_source_file Millange_MRBUAC_1999_493.cif
_cod_data_source_block Ba1Mn2O5Y1
_cod_original_cell_volume 235.3868
_cod_original_formula_sum 'Ba1 Mn2 O5 Y1'
_cod_database_code 1521322

loop_
_symmetry_equiv_pos_as_xyz
x,y,z
-y+1/2,x,z
-x+1/2,-y+1/2,z
y,-x+1/2,z
x+1/2,-y,-z
y+1/2,x+1/2,-z
-x,y+1/2,-z
-y,-x,-z
-x,-y,-z
y-1/2,-x,-z
x-1/2,y-1/2,-z
-y,x-1/2,-z
-x-1/2,y,z
-y-1/2,-x-1/2,z
x,-y-1/2,z
y,x,z

loop_
_atom_site_label
_atom_site_type_symbol
_atom_site_fract_x
_atom_site_fract_y
_atom_site_fract_z
_atom_site_occupancy
_atom_site_U_iso_or_equiv
Mn1 Mn+3 0.25 0.25 0.2745 1 0.0
O2 O-2 0.25 0.25 0.0069 1 0.0
O1 O-2 0.491 0.491 0.3163 1 0.0
Mn2 Mn+2 0.25 0.25 0.7457 1 0.0
Y1 Y+3 0.75 0.25 0.5 1 0.0
Ba1 Ba+2 0.75 0.25 0 1 0.0
